data_1507970
loop_
_publ_author_name
'Spokoyny, Alexander M.'
'Machan, Charles W.'
'Clingerman, Daniel J.'
'Rosen, Mari S.'
'Wiester, Michael J.'
'Kennedy, Robert D.'
'Stern, Charlotte L.'
'Sarjeant, Amy A.'
'Mirkin, Chad A.'

_publ_section_title
;
 A coordination chemistry dichotomy for icosahedral carborane-based
 ligands.
;
_journal_issue 8
_journal_name_full 'Nature chemistry'
_journal_page_first 590
_journal_page_last 596
_journal_paper_doi 10.1038/nchem.1088
_journal_volume 3
_journal_year 2011
_chemical_formula_moiety 'C16 H25 B10 P S'
_chemical_formula_sum 'C16 H25 B10 P S'
_chemical_formula_weight 388.49
_chemical_name_systematic
; 
 ? 
;
_space_group_IT_number 14
_symmetry_cell_setting monoclinic
_symmetry_space_group_name_Hall '-P 2yn'
_symmetry_space_group_name_H-M 'P 1 21/n 1'
_atom_sites_solution_hydrogens geom
_atom_sites_solution_primary direct
_atom_sites_solution_secondary difmap
_audit_creation_method SHELXL-97
_cell_angle_alpha 90.00
_cell_angle_beta 93.374(7)
_cell_angle_gamma 90.00
_cell_formula_units_Z 4
_cell_length_a 10.5592(10)
_cell_length_b 14.1502(13)
_cell_length_c 14.2279(16)
_cell_measurement_reflns_used 3516
_cell_measurement_temperature 100(2)
_cell_measurement_theta_max 23.59
_cell_measurement_theta_min 2.41
_cell_volume 2122.2(4)
_computing_cell_refinement 'SAINT V7.23A (Bruker, 2005)'
_computing_data_collection 'APEX2 V2.1-4 (Bruker, 2007)'
_computing_data_reduction 'Bruker SAINT'
_computing_molecular_graphics 'Bruker SHELXTL'
_computing_publication_material 'Bruker SHELXTL'
_computing_structure_refinement 'SHELXL-97 (Sheldrick, 1997)'
_computing_structure_solution 'SHELXS-97 (Sheldrick, 1990)'
_diffrn_ambient_temperature 100(2)
_diffrn_measured_fraction_theta_full 0.999
_diffrn_measured_fraction_theta_max 0.996
_diffrn_measurement_device_type 'Bruker APEX-II CCD'
_diffrn_measurement_method '\f and \w scans'
_diffrn_radiation_monochromator graphite
_diffrn_radiation_source 'fine-focus sealed tube'
_diffrn_radiation_type MoK\a
_diffrn_radiation_wavelength 0.71073
_diffrn_reflns_av_R_equivalents 0.0870
_diffrn_reflns_av_sigmaI/netI 0.0985
_diffrn_reflns_limit_h_max 11
_diffrn_reflns_limit_h_min -12
_diffrn_reflns_limit_k_max 17
_diffrn_reflns_limit_k_min -16
_diffrn_reflns_limit_l_max 17
_diffrn_reflns_limit_l_min -11
_diffrn_reflns_number 15217
_diffrn_reflns_theta_full 25.00
_diffrn_reflns_theta_max 25.42
_diffrn_reflns_theta_min 2.03
_diffrn_standards_number 0
_exptl_absorpt_coefficient_mu 0.228
_exptl_absorpt_correction_T_max 0.9697
_exptl_absorpt_correction_T_min 0.9506
_exptl_absorpt_correction_type numerical
_exptl_absorpt_process_details face-indexed
_exptl_crystal_colour colourless
_exptl_crystal_density_diffrn 1.216
_exptl_crystal_density_method 'not measured'
_exptl_crystal_description block
_exptl_crystal_F_000 808
_exptl_crystal_size_max 0.23
_exptl_crystal_size_mid 0.14
_exptl_crystal_size_min 0.14
_refine_diff_density_max 0.311
_refine_diff_density_min -0.440
_refine_diff_density_rms 0.054
_refine_ls_extinction_method none
_refine_ls_goodness_of_fit_ref 0.929
_refine_ls_hydrogen_treatment mixed
_refine_ls_matrix_type full
_refine_ls_number_parameters 297
_refine_ls_number_reflns 3899
_refine_ls_number_restraints 0
_refine_ls_restrained_S_all 0.929
_refine_ls_R_factor_all 0.0870
_refine_ls_R_factor_gt 0.0436
_refine_ls_shift/su_max 0.001
_refine_ls_shift/su_mean 0.000
_refine_ls_structure_factor_coef Fsqd
_refine_ls_weighting_details 'calc w=1/[\s^2^(Fo^2^)+(0.0413P)^2^+0.0000P] where P=(Fo^2^+2Fc^2^)/3'
_refine_ls_weighting_scheme calc
_refine_ls_wR_factor_gt 0.0877
_refine_ls_wR_factor_ref 0.0990
_reflns_number_gt 2390
_reflns_number_total 3899
_reflns_threshold_expression >2sigma(I)
_cod_data_source_file nchem.1088-s3.cif
_cod_data_source_block n0210
_cod_depositor_comments
;
The following automatic conversions were performed:

'_symmetry_cell_setting' value 'Monoclinic' changed to 'monoclinic'
according to /home/saulius/struct/CIF-dictionaries/cif_core.dic
dictionary named 'cif_core.dic' version 2.4.1 from 2010-06-29.

Automatic conversion script
Id: cif_fix_values 1891 2012-01-12 08:04:46Z andrius 
;
_cod_original_sg_symbol_H-M P2(1)/n
_cod_database_code 1507970

loop_
_symmetry_equiv_pos_as_xyz
'x, y, z'
'-x+1/2, y+1/2, -z+1/2'
'-x, -y, -z'
'x-1/2, -y-1/2, z-1/2'

loop_
_atom_site_label
_atom_site_type_symbol
_atom_site_fract_x
_atom_site_fract_y
_atom_site_fract_z
_atom_site_U_iso_or_equiv
_atom_site_adp_type
_atom_site_occupancy
_atom_site_symmetry_multiplicity
_atom_site_calc_flag
_atom_site_refinement_flags
S1 S 1.07344(6) 0.61724(4) 0.21485(5) 0.02668(19) Uani 1 1 d .
P1 P 0.80119(6) 0.73696(4) 0.22294(5) 0.0259(2) Uani 1 1 d .
C1 C 1.2910(2) 0.34912(18) 0.2543(2) 0.0324(7) Uani 1 1 d .
H1 H 1.290(2) 0.2918(15) 0.2883(16) 0.027(7) Uiso 1 1 d .
C2 C 1.4001(2) 0.35837(18) 0.17931(19) 0.0314(7) Uani 1 1 d .
H2 H 1.455(2) 0.3029(16) 0.1799(17) 0.043(8) Uiso 1 1 d .
C3 C 0.9206(2) 0.55644(15) 0.21572(19) 0.0288(6) Uani 1 1 d .
H3A H 0.9247 0.4964 0.1803 0.035 Uiso 1 1 calc R
H3B H 0.9018 0.5412 0.2814 0.035 Uiso 1 1 calc R
C4 C 0.8156(2) 0.61827(15) 0.17137(18) 0.0287(6) Uani 1 1 d .
H4A H 0.7338 0.5849 0.1762 0.034 Uiso 1 1 calc R
H4B H 0.8298 0.6255 0.1036 0.034 Uiso 1 1 calc R
C5 C 0.7116(2) 0.71956(16) 0.32794(16) 0.0227(6) Uani 1 1 d .
C6 C 0.6642(2) 0.63390(17) 0.35897(19) 0.0301(6) Uani 1 1 d .
H6 H 0.6785 0.5776 0.3247 0.036 Uiso 1 1 calc R
C7 C 0.5960(2) 0.62999(18) 0.4398(2) 0.0373(7) Uani 1 1 d .
H7 H 0.5650 0.5711 0.4608 0.045 Uiso 1 1 calc R
C8 C 0.5733(2) 0.71150(19) 0.48931(18) 0.0343(7) Uani 1 1 d .
H8 H 0.5250 0.7088 0.5435 0.041 Uiso 1 1 calc R
C9 C 0.6204(2) 0.79660(18) 0.46047(19) 0.0318(7) Uani 1 1 d .
H9 H 0.6051 0.8527 0.4946 0.038 Uiso 1 1 calc R
C10 C 0.6904(2) 0.79979(17) 0.38122(18) 0.0273(6) Uani 1 1 d .
H10 H 0.7249 0.8585 0.3627 0.033 Uiso 1 1 calc R
C11 C 0.6776(2) 0.78396(16) 0.13958(17) 0.0243(6) Uani 1 1 d .
C12 C 0.5551(2) 0.74765(16) 0.12997(18) 0.0305(7) Uani 1 1 d .
H12 H 0.5311 0.6982 0.1704 0.037 Uiso 1 1 calc R
C13 C 0.4679(2) 0.78232(18) 0.06255(19) 0.0343(7) Uani 1 1 d .
H13 H 0.3851 0.7560 0.0564 0.041 Uiso 1 1 calc R
C14 C 0.5000(3) 0.8542(2) 0.0047(2) 0.0521(9) Uani 1 1 d .
H14 H 0.4396 0.8780 -0.0414 0.063 Uiso 1 1 calc R
C15 C 0.6195(3) 0.8920(2) 0.0134(2) 0.0750(12) Uani 1 1 d .
H15 H 0.6423 0.9418 -0.0271 0.090 Uiso 1 1 calc R
C16 C 0.7074(3) 0.8573(2) 0.0813(2) 0.0517(9) Uani 1 1 d .
H16 H 0.7895 0.8848 0.0876 0.062 Uiso 1 1 calc R
B3 B 1.2483(3) 0.3336(2) 0.1359(2) 0.0376(9) Uani 1 1 d .
H3 H 1.230(2) 0.2612(15) 0.1152(16) 0.037(7) Uiso 1 1 d .
B4 B 1.1527(3) 0.39802(19) 0.2115(2) 0.0300(8) Uani 1 1 d .
H4 H 1.069(2) 0.3678(14) 0.2320(15) 0.028(6) Uiso 1 1 d .
B5 B 1.2529(3) 0.4536(2) 0.2996(2) 0.0278(7) Uani 1 1 d .
H5 H 1.2262(18) 0.4556(13) 0.3689(15) 0.022(6) Uiso 1 1 d .
B6 B 1.4128(3) 0.42595(19) 0.2789(2) 0.0283(7) Uani 1 1 d .
H6B H 1.4817(19) 0.4052(13) 0.3350(15) 0.026(6) Uiso 1 1 d .
B7 B 1.4462(3) 0.4718(2) 0.1681(2) 0.0300(8) Uani 1 1 d .
H7B H 1.546(2) 0.4839(14) 0.1547(15) 0.035(7) Uiso 1 1 d .
B8 B 1.3502(3) 0.5359(2) 0.2427(2) 0.0270(7) Uani 1 1 d .
H8B H 1.3834(18) 0.6028(13) 0.2799(14) 0.022(6) Uiso 1 1 d .
B9 B 1.1887(2) 0.51983(18) 0.2019(2) 0.0223(7) Uani 1 1 d .
B10 B 1.1865(3) 0.44429(19) 0.1008(2) 0.0290(8) Uani 1 1 d .
H10B H 1.115(2) 0.4508(13) 0.0433(15) 0.029(6) Uiso 1 1 d .
B11 B 1.3469(3) 0.4148(2) 0.0797(2) 0.0365(8) Uani 1 1 d .
H11 H 1.382(2) 0.3945(14) 0.0142(18) 0.040(7) Uiso 1 1 d .
B12 B 1.3099(3) 0.5292(2) 0.1193(2) 0.0281(8) Uani 1 1 d .
H12B H 1.317(2) 0.5878(15) 0.0766(16) 0.033(7) Uiso 1 1 d .

loop_
_atom_site_aniso_label
_atom_site_aniso_U_11
_atom_site_aniso_U_22
_atom_site_aniso_U_33
_atom_site_aniso_U_23
_atom_site_aniso_U_13
_atom_site_aniso_U_12
S1 0.0163(3) 0.0207(3) 0.0431(5) -0.0012(3) 0.0020(3) 0.0004(3)
P1 0.0181(4) 0.0270(4) 0.0327(4) -0.0020(3) 0.0022(3) 0.0004(3)
C1 0.0288(16) 0.0238(15) 0.0443(19) 0.0093(14) 0.0008(13) 0.0029(13)
C2 0.0253(16) 0.0294(15) 0.0393(18) -0.0042(13) -0.0016(13) 0.0103(13)
C3 0.0183(14) 0.0258(14) 0.0425(18) -0.0041(13) 0.0028(12) -0.0031(11)
C4 0.0183(14) 0.0298(14) 0.0378(17) -0.0043(12) 0.0012(12) 0.0000(11)
C5 0.0151(13) 0.0250(14) 0.0272(16) -0.0009(12) -0.0053(11) 0.0021(11)
C6 0.0276(15) 0.0294(15) 0.0333(17) -0.0035(13) 0.0002(13) -0.0025(12)
C7 0.0356(17) 0.0366(16) 0.0399(19) 0.0047(14) 0.0034(15) -0.0102(13)
C8 0.0271(16) 0.0516(18) 0.0239(16) 0.0021(14) 0.0005(12) 0.0018(14)
C9 0.0245(15) 0.0375(16) 0.0324(17) -0.0059(13) -0.0055(13) 0.0063(13)
C10 0.0208(14) 0.0262(14) 0.0343(17) 0.0000(12) -0.0030(13) 0.0010(11)
C11 0.0173(14) 0.0267(14) 0.0295(16) -0.0018(12) 0.0056(11) 0.0049(11)
C12 0.0261(15) 0.0282(15) 0.0375(17) 0.0029(12) 0.0028(13) 0.0047(12)
C13 0.0242(15) 0.0408(16) 0.0376(18) -0.0071(14) -0.0004(13) 0.0082(13)
C14 0.039(2) 0.077(2) 0.039(2) 0.0200(18) -0.0032(15) 0.0157(17)
C15 0.044(2) 0.103(3) 0.077(3) 0.063(2) -0.0015(19) -0.005(2)
C16 0.0280(17) 0.064(2) 0.064(2) 0.0289(18) 0.0043(16) -0.0049(15)
B3 0.0319(19) 0.0295(18) 0.050(2) -0.0106(17) -0.0111(17) 0.0040(16)
B4 0.0208(18) 0.0225(17) 0.046(2) 0.0020(15) -0.0015(15) 0.0008(14)
B5 0.0254(17) 0.0316(17) 0.027(2) 0.0015(15) 0.0020(15) 0.0039(14)
B6 0.0241(17) 0.0282(16) 0.032(2) -0.0017(15) -0.0025(15) 0.0044(14)
B7 0.0210(17) 0.0369(19) 0.032(2) 0.0004(15) 0.0037(15) 0.0054(14)
B8 0.0176(16) 0.0279(17) 0.035(2) -0.0022(14) 0.0007(14) 0.0016(13)
B9 0.0197(16) 0.0220(15) 0.0252(18) 0.0006(13) 0.0020(13) -0.0024(12)
B10 0.0256(18) 0.0268(17) 0.034(2) -0.0050(15) -0.0048(15) 0.0039(14)
B11 0.0291(19) 0.047(2) 0.033(2) -0.0094(17) -0.0020(16) 0.0127(16)
B12 0.0205(17) 0.0316(18) 0.033(2) 0.0065(15) 0.0061(14) 0.0024(14)

loop_
_atom_type_symbol
_atom_type_description
_atom_type_scat_dispersion_real
_atom_type_scat_dispersion_imag
_atom_type_scat_source
C C 0.0033 0.0016 'International Tables Vol C Tables 4.2.6.8 and 6.1.1.4'
H H 0.0000 0.0000 'International Tables Vol C Tables 4.2.6.8 and 6.1.1.4'
B B 0.0013 0.0007 'International Tables Vol C Tables 4.2.6.8 and 6.1.1.4'
P P 0.1023 0.0942 'International Tables Vol C Tables 4.2.6.8 and 6.1.1.4'
S S 0.1246 0.1234 'International Tables Vol C Tables 4.2.6.8 and 6.1.1.4'

loop_
_geom_angle_atom_site_label_1
_geom_angle_atom_site_label_2
_geom_angle_atom_site_label_3
_geom_angle
C3 S1 B9 103.60(11)
C5 P1 C11 101.19(10)
C5 P1 C4 105.13(11)
C11 P1 C4 98.34(11)
C2 C1 B5 112.3(2)
C2 C1 B4 111.2(2)
B5 C1 B4 63.64(16)
C2 C1 B6 61.74(16)
B5 C1 B6 63.42(16)
B4 C1 B6 115.9(2)
C2 C1 B3 61.62(17)
B5 C1 B3 115.7(2)
B4 C1 B3 62.22(18)
B6 C1 B3 115.5(2)
C2 C1 H1 115.9(14)
B5 C1 H1 123.4(14)
B4 C1 H1 119.9(13)
B6 C1 H1 118.2(13)
B3 C1 H1 112.3(13)
C1 C2 B7 111.0(2)
C1 C2 B11 112.0(2)
B7 C2 B11 63.64(17)
C1 C2 B6 61.54(16)
B7 C2 B6 62.40(17)
B11 C2 B6 115.8(2)
C1 C2 B3 62.35(17)
B7 C2 B3 115.4(2)
B11 C2 B3 62.57(18)
B6 C2 B3 116.0(2)
C1 C2 H2 112.1(14)
B7 C2 H2 126.1(14)
B11 C2 H2 123.7(15)
B6 C2 H2 115.1(14)
B3 C2 H2 112.4(14)
C4 C3 S1 110.42(15)
C4 C3 H3A 109.6
S1 C3 H3A 109.6
C4 C3 H3B 109.6
S1 C3 H3B 109.6
H3A C3 H3B 108.1
C3 C4 P1 115.75(16)
C3 C4 H4A 108.3
P1 C4 H4A 108.3
C3 C4 H4B 108.3
P1 C4 H4B 108.3
H4A C4 H4B 107.4
C10 C5 C6 117.7(2)
C10 C5 P1 116.26(18)
C6 C5 P1 126.02(18)
C5 C6 C7 120.6(2)
C5 C6 H6 119.7
C7 C6 H6 119.7
C8 C7 C6 120.1(2)
C8 C7 H7 119.9
C6 C7 H7 119.9
C9 C8 C7 120.2(2)
C9 C8 H8 119.9
C7 C8 H8 119.9
C8 C9 C10 119.4(2)
C8 C9 H9 120.3
C10 C9 H9 120.3
C9 C10 C5 121.9(2)
C9 C10 H10 119.1
C5 C10 H10 119.1
C16 C11 C12 117.6(2)
C16 C11 P1 118.92(19)
C12 C11 P1 123.46(19)
C13 C12 C11 121.0(2)
C13 C12 H12 119.5
C11 C12 H12 119.5
C14 C13 C12 120.4(3)
C14 C13 H13 119.8
C12 C13 H13 119.8
C13 C14 C15 119.9(3)
C13 C14 H14 120.1
C15 C14 H14 120.1
C14 C15 C16 119.9(3)
C14 C15 H15 120.0
C16 C15 H15 120.0
C11 C16 C15 121.2(3)
C11 C16 H16 119.4
C15 C16 H16 119.4
C2 B3 C1 56.03(15)
C2 B3 B10 104.0(2)
C1 B3 B10 103.5(2)
C2 B3 B4 103.3(2)
C1 B3 B4 57.91(17)
B10 B3 B4 59.89(17)
C2 B3 B11 58.00(16)
C1 B3 B11 103.3(2)
B10 B3 B11 60.78(17)
B4 B3 B11 108.1(2)
C2 B3 H3 116.0(12)
C1 B3 H3 114.7(12)
B10 B3 H3 135.3(12)
B4 B3 H3 123.7(13)
B11 B3 H3 126.3(13)
C1 B4 B10 104.9(2)
C1 B4 B3 59.87(16)
B10 B4 B3 59.70(18)
C1 B4 B9 103.9(2)
B10 B4 B9 60.91(16)
B3 B4 B9 108.8(2)
C1 B4 B5 57.53(16)
B10 B4 B5 108.8(2)
B3 B4 B5 108.7(2)
B9 B4 B5 60.14(16)
C1 B4 H4 117.5(11)
B10 B4 H4 128.5(12)
B3 B4 H4 118.9(12)
B9 B4 H4 127.6(11)
B5 B4 H4 117.8(12)
C1 B5 B6 59.20(16)
C1 B5 B4 58.83(16)
B6 B5 B4 108.5(2)
C1 B5 B9 104.7(2)
B6 B5 B9 108.0(2)
B4 B5 B9 59.83(16)
C1 B5 B8 104.1(2)
B6 B5 B8 59.21(16)
B4 B5 B8 107.7(2)
B9 B5 B8 60.18(16)
C1 B5 H5 118.3(11)
B6 B5 H5 118.4(11)
B4 B5 H5 119.8(11)
B9 B5 H5 127.9(11)
B8 B5 H5 127.5(11)
C1 B6 C2 56.71(15)
C1 B6 B8 103.8(2)
C2 B6 B8 104.1(2)
C1 B6 B7 103.9(2)
C2 B6 B7 58.21(17)
B8 B6 B7 60.16(17)
C1 B6 B5 57.39(16)
C2 B6 B5 103.4(2)
B8 B6 B5 60.52(17)
B7 B6 B5 108.1(2)
C1 B6 H6B 116.3(10)
C2 B6 H6B 118.3(10)
B8 B6 H6B 132.7(10)
B7 B6 H6B 126.6(11)
B5 B6 H6B 122.6(11)
C2 B7 B6 59.40(16)
C2 B7 B12 104.1(2)
B6 B7 B12 108.7(2)
C2 B7 B8 104.7(2)
B6 B7 B8 59.85(17)
B12 B7 B8 60.86(16)
C2 B7 B11 58.37(17)
B6 B7 B11 109.0(2)
B12 B7 B11 59.78(17)
B8 B7 B11 108.8(2)
C2 B7 H7B 116.8(11)
B6 B7 H7B 117.4(12)
B12 B7 H7B 129.2(11)
B8 B7 H7B 128.2(11)
B11 B7 H7B 118.7(12)
B6 B8 B7 60.00(16)
B6 B8 B5 60.27(16)
B7 B8 B5 107.8(2)
B6 B8 B9 108.6(2)
B7 B8 B9 108.2(2)
B5 B8 B9 59.86(15)
B6 B8 B12 107.8(2)
B7 B8 B12 59.53(16)
B5 B8 B12 107.6(2)
B9 B8 B12 60.34(16)
B6 B8 H8B 120.2(10)
B7 B8 H8B 122.7(11)
B5 B8 H8B 120.4(11)
B9 B8 H8B 121.6(10)
B12 B8 H8B 123.7(10)
B4 B9 B5 60.03(16)
B4 B9 B8 107.70(19)
B5 B9 B8 59.96(16)
B4 B9 B10 59.26(16)
B5 B9 B10 107.44(19)
B8 B9 B10 107.69(19)
B4 B9 B12 106.7(2)
B5 B9 B12 107.31(19)
B8 B9 B12 59.84(16)
B10 B9 B12 59.57(16)
B4 B9 S1 124.79(18)
B5 B9 S1 122.43(19)
B8 B9 S1 119.55(17)
B10 B9 S1 123.09(18)
B12 B9 S1 120.52(17)
B3 B10 B4 60.41(17)
B3 B10 B12 107.7(2)
B4 B10 B12 107.7(2)
B3 B10 B11 60.00(17)
B4 B10 B11 107.9(2)
B12 B10 B11 59.34(17)
B3 B10 B9 108.5(2)
B4 B10 B9 59.83(16)
B12 B10 B9 60.25(16)
B11 B10 B9 107.9(2)
B3 B10 H10B 121.3(10)
B4 B10 H10B 122.3(11)
B12 B10 H10B 121.8(11)
B11 B10 H10B 121.4(11)
B9 B10 H10B 122.0(11)
C2 B11 B12 103.5(2)
C2 B11 B3 59.43(17)
B12 B11 B3 107.7(2)
C2 B11 B7 57.99(16)
B12 B11 B7 59.48(17)
B3 B11 B7 108.1(2)
C2 B11 B10 103.9(2)
B12 B11 B10 60.16(16)
B3 B11 B10 59.22(17)
B7 B11 B10 107.5(2)
C2 B11 H11 119.2(12)
B12 B11 H11 128.6(12)
B3 B11 H11 117.7(12)
B7 B11 H11 121.2(13)
B10 B11 H11 126.6(13)
B7 B12 B11 60.74(17)
B7 B12 B10 108.7(2)
B11 B12 B10 60.50(17)
B7 B12 B8 59.61(17)
B11 B12 B8 108.6(2)
B10 B12 B8 108.2(2)
B7 B12 B9 107.8(2)
B11 B12 B9 108.7(2)
B10 B12 B9 60.18(16)
B8 B12 B9 59.82(16)
B7 B12 H12B 120.9(12)
B11 B12 H12B 121.5(12)
B10 B12 H12B 122.3(12)
B8 B12 H12B 120.9(12)
B9 B12 H12B 121.8(12)

loop_
_geom_bond_atom_site_label_1
_geom_bond_atom_site_label_2
_geom_bond_distance
S1 C3 1.830(2)
S1 B9 1.855(3)
P1 C5 1.831(2)
P1 C11 1.836(2)
P1 C4 1.843(2)
C1 C2 1.621(4)
C1 B5 1.672(4)
C1 B4 1.696(4)
C1 B6 1.705(4)
C1 B3 1.731(4)
C1 H1 0.94(2)
C2 B7 1.687(4)
C2 B11 1.694(4)
C2 B6 1.708(4)
C2 B3 1.720(4)
C2 H2 0.98(2)
C3 C4 1.520(3)
C3 H3A 0.9900
C3 H3B 0.9900
C4 H4A 0.9900
C4 H4B 0.9900
C5 C10 1.391(3)
C5 C6 1.393(3)
C6 C7 1.394(4)
C6 H6 0.9500
C7 C8 1.380(3)
C7 H7 0.9500
C8 C9 1.375(3)
C8 H8 0.9500
C9 C10 1.385(3)
C9 H9 0.9500
C10 H10 0.9500
C11 C16 1.377(3)
C11 C12 1.391(3)
C12 C13 1.380(3)
C12 H12 0.9500
C13 C14 1.364(4)
C13 H13 0.9500
C14 C15 1.369(4)
C14 H14 0.9500
C15 C16 1.389(4)
C15 H15 0.9500
C16 H16 0.9500
B3 B10 1.758(4)
B3 B4 1.771(4)
B3 B11 1.773(5)
B3 H3 1.08(2)
B4 B10 1.762(4)
B4 B9 1.772(4)
B4 B5 1.776(4)
B4 H4 1.04(2)
B5 B6 1.775(4)
B5 B9 1.778(4)
B5 B8 1.780(4)
B5 H5 1.04(2)
B6 B8 1.756(4)
B6 B7 1.759(4)
B6 H6B 1.09(2)
B7 B12 1.760(4)
B7 B8 1.762(4)
B7 B11 1.782(4)
B7 H7B 1.10(2)
B8 B9 1.783(4)
B8 B12 1.784(4)
B8 H8B 1.130(19)
B9 B10 1.791(4)
B9 B12 1.793(4)
B10 B12 1.780(4)
B10 B11 1.786(4)
B10 H10B 1.09(2)
B11 B12 1.765(4)
B11 H11 1.06(2)
B12 H12B 1.03(2)

loop_
_geom_torsion_atom_site_label_1
_geom_torsion_atom_site_label_2
_geom_torsion_atom_site_label_3
_geom_torsion_atom_site_label_4
_geom_torsion
B5 C1 C2 B7 0.3(3)
B4 C1 C2 B7 69.5(3)
B6 C1 C2 B7 -39.4(2)
B3 C1 C2 B7 108.4(2)
B5 C1 C2 B11 -68.7(3)
B4 C1 C2 B11 0.5(3)
B6 C1 C2 B11 -108.4(2)
B3 C1 C2 B11 39.4(2)
B5 C1 C2 B6 39.7(2)
B4 C1 C2 B6 108.9(2)
B3 C1 C2 B6 147.8(2)
B5 C1 C2 B3 -108.1(2)
B4 C1 C2 B3 -38.9(2)
B6 C1 C2 B3 -147.8(2)
B9 S1 C3 C4 -147.84(18)
S1 C3 C4 P1 -55.0(2)
C5 P1 C4 C3 -81.39(19)
C11 P1 C4 C3 174.56(18)
C11 P1 C5 C10 -79.47(18)
C4 P1 C5 C10 178.61(16)
C11 P1 C5 C6 101.0(2)
C4 P1 C5 C6 -1.0(2)
C10 C5 C6 C7 1.2(3)
P1 C5 C6 C7 -179.26(18)
C5 C6 C7 C8 0.8(4)
C6 C7 C8 C9 -1.5(4)
C7 C8 C9 C10 0.2(4)
C8 C9 C10 C5 1.9(3)
C6 C5 C10 C9 -2.5(3)
P1 C5 C10 C9 177.86(18)
C5 P1 C11 C16 138.8(2)
C4 P1 C11 C16 -113.8(2)
C5 P1 C11 C12 -43.0(2)
C4 P1 C11 C12 64.3(2)
C16 C11 C12 C13 1.8(4)
P1 C11 C12 C13 -176.39(18)
C11 C12 C13 C14 -1.0(4)
C12 C13 C14 C15 0.3(4)
C13 C14 C15 C16 -0.4(5)
C12 C11 C16 C15 -1.9(4)
P1 C11 C16 C15 176.4(3)
C14 C15 C16 C11 1.2(5)
B7 C2 B3 C1 -101.5(2)
B11 C2 B3 C1 -138.5(2)
B6 C2 B3 C1 -31.4(2)
C1 C2 B3 B10 97.0(2)
B7 C2 B3 B10 -4.5(3)
B11 C2 B3 B10 -41.4(2)
B6 C2 B3 B10 65.6(3)
C1 C2 B3 B4 35.21(19)
B7 C2 B3 B4 -66.3(3)
B11 C2 B3 B4 -103.3(2)
B6 C2 B3 B4 3.8(3)
C1 C2 B3 B11 138.5(2)
B7 C2 B3 B11 36.9(2)
B6 C2 B3 B11 107.1(2)
B5 C1 B3 C2 102.6(2)
B4 C1 B3 C2 138.5(2)
B6 C1 B3 C2 31.33(19)
C2 C1 B3 B10 -98.0(2)
B5 C1 B3 B10 4.6(3)
B4 C1 B3 B10 40.54(19)
B6 C1 B3 B10 -66.7(3)
C2 C1 B3 B4 -138.5(2)
B5 C1 B3 B4 -35.9(2)
B6 C1 B3 B4 -107.2(2)
C2 C1 B3 B11 -35.30(18)
B5 C1 B3 B11 67.3(3)
B4 C1 B3 B11 103.2(2)
B6 C1 B3 B11 -4.0(3)
C2 C1 B4 B10 -2.0(3)
B5 C1 B4 B10 103.1(2)
B6 C1 B4 B10 65.9(3)
B3 C1 B4 B10 -40.7(2)
C2 C1 B4 B3 38.7(2)
B5 C1 B4 B3 143.9(2)
B6 C1 B4 B3 106.6(2)
C2 C1 B4 B9 -65.2(3)
B5 C1 B4 B9 40.0(2)
B6 C1 B4 B9 2.8(3)
B3 C1 B4 B9 -103.8(2)
C2 C1 B4 B5 -105.2(2)
B6 C1 B4 B5 -37.3(2)
B3 C1 B4 B5 -143.9(2)
C2 B3 B4 C1 -34.36(18)
B10 B3 B4 C1 -133.1(2)
B11 B3 B4 C1 -94.7(2)
C2 B3 B4 B10 98.7(2)
C1 B3 B4 B10 133.1(2)
B11 B3 B4 B10 38.4(2)
C2 B3 B4 B9 61.2(3)
C1 B3 B4 B9 95.6(2)
B10 B3 B4 B9 -37.52(19)
B11 B3 B4 B9 0.9(3)
C2 B3 B4 B5 -2.7(3)
C1 B3 B4 B5 31.7(2)
B10 B3 B4 B5 -101.4(2)
B11 B3 B4 B5 -63.0(3)
C2 C1 B5 B6 -39.0(2)
B4 C1 B5 B6 -142.5(2)
B3 C1 B5 B6 -107.1(2)
C2 C1 B5 B4 103.5(2)
B6 C1 B5 B4 142.5(2)
B3 C1 B5 B4 35.4(2)
C2 C1 B5 B9 63.5(2)
B4 C1 B5 B9 -40.03(19)
B6 C1 B5 B9 102.5(2)
B3 C1 B5 B9 -4.6(3)
C2 C1 B5 B8 1.1(3)
B4 C1 B5 B8 -102.4(2)
B6 C1 B5 B8 40.11(19)
B3 C1 B5 B8 -67.0(3)
B10 B4 B5 C1 -96.0(2)
B3 B4 B5 C1 -32.6(2)
B9 B4 B5 C1 -134.0(2)
C1 B4 B5 B6 33.5(2)
B10 B4 B5 B6 -62.5(3)
B3 B4 B5 B6 0.9(3)
B9 B4 B5 B6 -100.5(2)
C1 B4 B5 B9 134.0(2)
B10 B4 B5 B9 37.98(19)
B3 B4 B5 B9 101.4(2)
C1 B4 B5 B8 96.1(2)
B10 B4 B5 B8 0.1(3)
B3 B4 B5 B8 63.5(3)
B9 B4 B5 B8 -37.86(18)
B5 C1 B6 C2 -138.6(2)
B4 C1 B6 C2 -101.3(2)
B3 C1 B6 C2 -31.3(2)
C2 C1 B6 B8 97.9(2)
B5 C1 B6 B8 -40.7(2)
B4 C1 B6 B8 -3.3(3)
B3 C1 B6 B8 66.7(3)
C2 C1 B6 B7 35.79(18)
B5 C1 B6 B7 -102.8(2)
B4 C1 B6 B7 -65.5(3)
B3 C1 B6 B7 4.5(3)
C2 C1 B6 B5 138.6(2)
B4 C1 B6 B5 37.3(2)
B3 C1 B6 B5 107.3(2)
B7 C2 B6 C1 138.1(2)
B11 C2 B6 C1 102.2(2)
B3 C2 B6 C1 31.7(2)
C1 C2 B6 B8 -97.4(2)
B7 C2 B6 B8 40.65(19)
B11 C2 B6 B8 4.7(3)
B3 C2 B6 B8 -65.8(3)
C1 C2 B6 B7 -138.1(2)
B11 C2 B6 B7 -35.9(2)
B3 C2 B6 B7 -106.4(2)
C1 C2 B6 B5 -34.93(19)
B7 C2 B6 B5 103.2(2)
B11 C2 B6 B5 67.2(3)
B3 C2 B6 B5 -3.3(3)
B4 B5 B6 C1 -33.3(2)
B9 B5 B6 C1 -96.7(2)
B8 B5 B6 C1 -133.4(2)
C1 B5 B6 C2 34.63(18)
B4 B5 B6 C2 1.3(3)
B9 B5 B6 C2 -62.1(2)
B8 B5 B6 C2 -98.7(2)
C1 B5 B6 B8 133.4(2)
B4 B5 B6 B8 100.0(2)
B9 B5 B6 B8 36.65(19)
C1 B5 B6 B7 95.2(2)
B4 B5 B6 B7 61.8(3)
B9 B5 B6 B7 -1.5(3)
B8 B5 B6 B7 -38.18(19)
C1 C2 B7 B6 39.0(2)
B11 C2 B7 B6 143.9(2)
B3 C2 B7 B6 107.4(2)
C1 C2 B7 B12 -64.7(3)
B11 C2 B7 B12 40.2(2)
B6 C2 B7 B12 -103.7(2)
B3 C2 B7 B12 3.7(3)
C1 C2 B7 B8 -1.7(3)
B11 C2 B7 B8 103.3(2)
B6 C2 B7 B8 -40.64(19)
B3 C2 B7 B8 66.8(3)
C1 C2 B7 B11 -104.9(2)
B6 C2 B7 B11 -143.9(2)
B3 C2 B7 B11 -36.5(2)
C1 B6 B7 C2 -35.11(17)
B8 B6 B7 C2 -133.2(2)
B5 B6 B7 C2 -94.9(2)
C1 B6 B7 B12 60.5(2)
C2 B6 B7 B12 95.6(2)
B8 B6 B7 B12 -37.65(19)
B5 B6 B7 B12 0.7(3)
C1 B6 B7 B8 98.1(2)
C2 B6 B7 B8 133.2(2)
B5 B6 B7 B8 38.34(19)
C1 B6 B7 B11 -3.1(3)
C2 B6 B7 B11 32.03(18)
B8 B6 B7 B11 -101.2(2)
B5 B6 B7 B11 -62.9(3)
C1 B6 B8 B7 -98.3(2)
C2 B6 B8 B7 -39.67(19)
B5 B6 B8 B7 -137.4(2)
C1 B6 B8 B5 39.10(19)
C2 B6 B8 B5 97.7(2)
B7 B6 B8 B5 137.4(2)
C1 B6 B8 B9 2.4(3)
C2 B6 B8 B9 61.0(2)
B7 B6 B8 B9 100.7(2)
B5 B6 B8 B9 -36.7(2)
C1 B6 B8 B12 -61.4(2)
C2 B6 B8 B12 -2.8(3)
B7 B6 B8 B12 36.84(19)
B5 B6 B8 B12 -100.5(2)
C2 B7 B8 B6 40.42(19)
B12 B7 B8 B6 138.5(2)
B11 B7 B8 B6 101.5(2)
C2 B7 B8 B5 2.3(3)
B6 B7 B8 B5 -38.1(2)
B12 B7 B8 B5 100.4(2)
B11 B7 B8 B5 63.4(3)
C2 B7 B8 B9 -61.0(2)
B6 B7 B8 B9 -101.4(2)
B12 B7 B8 B9 37.11(18)
B11 B7 B8 B9 0.1(3)
C2 B7 B8 B12 -98.1(2)
B6 B7 B8 B12 -138.5(2)
B11 B7 B8 B12 -37.0(2)
C1 B5 B8 B6 -40.10(19)
B4 B5 B8 B6 -101.4(2)
B9 B5 B8 B6 -139.1(2)
C1 B5 B8 B7 -2.1(3)
B6 B5 B8 B7 38.0(2)
B4 B5 B8 B7 -63.4(2)
B9 B5 B8 B7 -101.1(2)
C1 B5 B8 B9 99.0(2)
B6 B5 B8 B9 139.1(2)
B4 B5 B8 B9 37.70(18)
C1 B5 B8 B12 60.7(2)
B6 B5 B8 B12 100.8(2)
B4 B5 B8 B12 -0.6(3)
B9 B5 B8 B12 -38.30(18)
C1 B4 B9 B5 -38.72(19)
B10 B4 B9 B5 -138.2(2)
B3 B4 B9 B5 -101.2(2)
C1 B4 B9 B8 -1.0(3)
B10 B4 B9 B8 -100.4(2)
B3 B4 B9 B8 -63.5(3)
B5 B4 B9 B8 37.8(2)
C1 B4 B9 B10 99.5(2)
B3 B4 B9 B10 36.99(19)
B5 B4 B9 B10 138.2(2)
C1 B4 B9 B12 62.0(2)
B10 B4 B9 B12 -37.50(19)
B3 B4 B9 B12 -0.5(3)
B5 B4 B9 B12 100.7(2)
C1 B4 B9 S1 -149.4(2)
B10 B4 B9 S1 111.1(2)
B3 B4 B9 S1 148.1(2)
B5 B4 B9 S1 -110.7(2)
C1 B5 B9 B4 39.53(19)
B6 B5 B9 B4 101.4(2)
B8 B5 B9 B4 137.6(2)
C1 B5 B9 B8 -98.1(2)
B6 B5 B9 B8 -36.23(19)
B4 B5 B9 B8 -137.6(2)
C1 B5 B9 B10 2.6(3)
B6 B5 B9 B10 64.5(2)
B4 B5 B9 B10 -36.9(2)
B8 B5 B9 B10 100.7(2)
C1 B5 B9 B12 -60.1(2)
B6 B5 B9 B12 1.8(3)
B4 B5 B9 B12 -99.6(2)
B8 B5 B9 B12 38.00(19)
C1 B5 B9 S1 153.98(17)
B6 B5 B9 S1 -144.15(19)
B4 B5 B9 S1 114.4(2)
B8 B5 B9 S1 -107.9(2)
B6 B8 B9 B4 -1.0(3)
B7 B8 B9 B4 62.6(3)
B5 B8 B9 B4 -37.8(2)
B12 B8 B9 B4 99.4(2)
B6 B8 B9 B5 36.8(2)
B7 B8 B9 B5 100.4(2)
B12 B8 B9 B5 137.2(2)
B6 B8 B9 B10 -63.5(3)
B7 B8 B9 B10 0.1(3)
B5 B8 B9 B10 -100.3(2)
B12 B8 B9 B10 36.86(19)
B6 B8 B9 B12 -100.3(2)
B7 B8 B9 B12 -36.76(19)
B5 B8 B9 B12 -137.2(2)
B6 B8 B9 S1 149.43(19)
B7 B8 B9 S1 -146.99(19)
B5 B8 B9 S1 112.6(2)
B12 B8 B9 S1 -110.2(2)
C3 S1 B9 B4 -10.4(2)
C3 S1 B9 B5 -84.2(2)
C3 S1 B9 B8 -155.42(19)
C3 S1 B9 B10 62.7(2)
C3 S1 B9 B12 134.23(19)
C2 B3 B10 B4 -97.4(2)
C1 B3 B10 B4 -39.53(19)
B11 B3 B10 B4 -137.4(2)
C2 B3 B10 B12 3.3(3)
C1 B3 B10 B12 61.2(3)
B4 B3 B10 B12 100.7(2)
B11 B3 B10 B12 -36.7(2)
C2 B3 B10 B11 40.0(2)
C1 B3 B10 B11 97.9(2)
B4 B3 B10 B11 137.4(2)
C2 B3 B10 B9 -60.4(3)
C1 B3 B10 B9 -2.6(3)
B4 B3 B10 B9 36.97(19)
B11 B3 B10 B9 -100.4(2)
C1 B4 B10 B3 40.82(19)
B9 B4 B10 B3 138.7(2)
B5 B4 B10 B3 101.1(2)
C1 B4 B10 B12 -59.8(2)
B3 B4 B10 B12 -100.7(2)
B9 B4 B10 B12 38.04(18)
B5 B4 B10 B12 0.4(3)
C1 B4 B10 B11 2.8(3)
B3 B4 B10 B11 -38.0(2)
B9 B4 B10 B11 100.7(2)
B5 B4 B10 B11 63.0(3)
C1 B4 B10 B9 -97.9(2)
B3 B4 B10 B9 -138.7(2)
B5 B4 B10 B9 -37.65(19)
B4 B9 B10 B3 -37.2(2)
B5 B9 B10 B3 0.0(3)
B8 B9 B10 B3 63.2(2)
B12 B9 B10 B3 100.2(2)
S1 B9 B10 B3 -151.10(19)
B5 B9 B10 B4 37.25(19)
B8 B9 B10 B4 100.5(2)
B12 B9 B10 B4 137.4(2)
S1 B9 B10 B4 -113.9(2)
B4 B9 B10 B12 -137.4(2)
B5 B9 B10 B12 -100.2(2)
B8 B9 B10 B12 -36.98(19)
S1 B9 B10 B12 108.7(2)
B4 B9 B10 B11 -100.7(2)
B5 B9 B10 B11 -63.5(2)
B8 B9 B10 B11 -0.3(3)
B12 B9 B10 B11 36.7(2)
S1 B9 B10 B11 145.4(2)
C1 C2 B11 B12 63.4(3)
B7 C2 B11 B12 -39.97(19)
B6 C2 B11 B12 -4.5(3)
B3 C2 B11 B12 102.8(2)
C1 C2 B11 B3 -39.3(2)
B7 C2 B11 B3 -142.7(2)
B6 C2 B11 B3 -107.3(2)
C1 C2 B11 B7 103.4(2)
B6 C2 B11 B7 35.5(2)
B3 C2 B11 B7 142.7(2)
C1 C2 B11 B10 1.3(3)
B7 C2 B11 B10 -102.1(2)
B6 C2 B11 B10 -66.6(3)
B3 C2 B11 B10 40.6(2)
C1 B3 B11 C2 34.41(18)
B10 B3 B11 C2 132.6(2)
B4 B3 B11 C2 94.6(2)
C2 B3 B11 B12 -95.6(2)
C1 B3 B11 B12 -61.1(2)
B10 B3 B11 B12 37.1(2)
B4 B3 B11 B12 -0.9(3)
C2 B3 B11 B7 -32.72(19)
C1 B3 B11 B7 1.7(3)
B10 B3 B11 B7 99.9(2)
B4 B3 B11 B7 61.9(3)
C2 B3 B11 B10 -132.6(2)
C1 B3 B11 B10 -98.2(2)
B4 B3 B11 B10 -38.0(2)
B6 B7 B11 C2 -32.42(19)
B12 B7 B11 C2 -133.5(2)
B8 B7 B11 C2 -96.1(2)
C2 B7 B11 B12 133.5(2)
B6 B7 B11 B12 101.1(2)
B8 B7 B11 B12 37.5(2)
C2 B7 B11 B3 33.29(19)
B6 B7 B11 B3 0.9(3)
B12 B7 B11 B3 -100.3(2)
B8 B7 B11 B3 -62.8(3)
C2 B7 B11 B10 95.8(2)
B6 B7 B11 B10 63.4(3)
B12 B7 B11 B10 -37.7(2)
B8 B7 B11 B10 -0.3(3)
B3 B10 B11 C2 -40.7(2)
B4 B10 B11 C2 -2.5(3)
B12 B10 B11 C2 97.8(2)
B9 B10 B11 C2 60.7(2)
B3 B10 B11 B12 -138.5(2)
B4 B10 B11 B12 -100.3(2)
B9 B10 B11 B12 -37.1(2)
B4 B10 B11 B3 38.2(2)
B12 B10 B11 B3 138.5(2)
B9 B10 B11 B3 101.4(2)
B3 B10 B11 B7 -101.1(2)
B4 B10 B11 B7 -62.9(3)
B12 B10 B11 B7 37.4(2)
B9 B10 B11 B7 0.3(3)
C2 B7 B12 B11 -39.5(2)
B6 B7 B12 B11 -101.5(2)
B8 B7 B12 B11 -138.7(2)
C2 B7 B12 B10 -1.3(3)
B6 B7 B12 B10 -63.3(3)
B8 B7 B12 B10 -100.5(2)
B11 B7 B12 B10 38.2(2)
C2 B7 B12 B8 99.2(2)
B6 B7 B12 B8 37.21(19)
B11 B7 B12 B8 138.7(2)
C2 B7 B12 B9 62.4(2)
B6 B7 B12 B9 0.4(3)
B8 B7 B12 B9 -36.80(19)
B11 B7 B12 B9 101.9(2)
C2 B11 B12 B7 39.21(19)
B3 B11 B12 B7 101.0(2)
B10 B11 B12 B7 137.7(2)
C2 B11 B12 B10 -98.5(2)
B3 B11 B12 B10 -36.7(2)
B7 B11 B12 B10 -137.7(2)
C2 B11 B12 B8 2.3(3)
B3 B11 B12 B8 64.1(3)
B7 B11 B12 B8 -36.9(2)
B10 B11 B12 B8 100.8(2)
C2 B11 B12 B9 -61.2(2)
B3 B11 B12 B9 0.6(3)
B7 B11 B12 B9 -100.4(2)
B10 B11 B12 B9 37.3(2)
B3 B10 B12 B7 -1.3(3)
B4 B10 B12 B7 62.4(3)
B11 B10 B12 B7 -38.3(2)
B9 B10 B12 B7 100.3(2)
B3 B10 B12 B11 37.0(2)
B4 B10 B12 B11 100.7(2)
B9 B10 B12 B11 138.6(2)
B3 B10 B12 B8 -64.5(3)
B4 B10 B12 B8 -0.8(3)
B11 B10 B12 B8 -101.5(2)
B9 B10 B12 B8 37.09(18)
B3 B10 B12 B9 -101.6(2)
B4 B10 B12 B9 -37.85(18)
B11 B10 B12 B9 -138.6(2)
B6 B8 B12 B7 -37.04(19)
B5 B8 B12 B7 -100.6(2)
B9 B8 B12 B7 -138.7(2)
B6 B8 B12 B11 0.3(3)
B7 B8 B12 B11 37.4(2)
B5 B8 B12 B11 -63.3(3)
B9 B8 B12 B11 -101.4(2)
B6 B8 B12 B10 64.4(2)
B7 B8 B12 B10 101.5(2)
B5 B8 B12 B10 0.8(3)
B9 B8 B12 B10 -37.24(18)
B6 B8 B12 B9 101.7(2)
B7 B8 B12 B9 138.7(2)
B5 B8 B12 B9 38.08(18)
B4 B9 B12 B7 -64.4(2)
B5 B9 B12 B7 -1.3(3)
B8 B9 B12 B7 36.71(18)
B10 B9 B12 B7 -101.8(2)
S1 B9 B12 B7 145.34(18)
B4 B9 B12 B11 -0.1(3)
B5 B9 B12 B11 63.0(2)
B8 B9 B12 B11 101.0(2)
B10 B9 B12 B11 -37.44(19)
S1 B9 B12 B11 -150.32(19)
B4 B9 B12 B10 37.36(19)
B5 B9 B12 B10 100.4(2)
B8 B9 B12 B10 138.5(2)
S1 B9 B12 B10 -112.9(2)
B4 B9 B12 B8 -101.1(2)
B5 B9 B12 B8 -38.05(18)
B10 B9 B12 B8 -138.5(2)
S1 B9 B12 B8 108.6(2)
